data_4128789
loop_
_publ_author_name
'Wind, Marie-Louise'
'Hoof, Santina'
'Braun-Cula, Beatrice'
'Herwig, Christian'
'Limberg, Christian'

_publ_section_title
;
 Switching from a Chromium(IV) Peroxide to a Chromium(III) Superoxide upon
 Coordination of a Donor in the trans Position.
;
_journal_issue 36
_journal_name_full 'Journal of the American Chemical Society'
_journal_page_first 14068
_journal_page_last 14072
_journal_paper_doi 10.1021/jacs.9b06826
_journal_volume 141
_journal_year 2019
_chemical_formula_moiety 'C20 H48 Cl3 Cr Li5 O9 Si4'
_chemical_formula_sum 'C20 H48 Cl3 Cr Li5 O9 Si4'
_chemical_formula_weight 737.99
_space_group_crystal_system monoclinic
_space_group_IT_number 14
_space_group_name_Hall '-P 2yn'
_space_group_name_H-M_alt 'P 1 21/n 1'
_atom_sites_solution_hydrogens geom
_audit_creation_method SHELXL-2013
_cell_angle_alpha 90
_cell_angle_beta 90.8380(10)
_cell_angle_gamma 90
_cell_formula_units_Z 4
_cell_length_a 11.1725(4)
_cell_length_b 17.4237(7)
_cell_length_c 18.9652(8)
_cell_measurement_reflns_used 835
_cell_measurement_temperature 100(2)
_cell_measurement_theta_max 26.222
_cell_measurement_theta_min 2.338
_cell_volume 3691.5(3)
_computing_cell_refinement 'Bruker SAINT'
_computing_data_collection 'Bruker APEX3'
_computing_data_reduction 'Bruker SAINT'
_computing_structure_refinement 'SHELXL-2014 (Sheldrick 2014)'
_computing_structure_solution 'SHELXS-2013 (Sheldrick 2008)'
_diffrn_ambient_temperature 100(2)
_diffrn_measured_fraction_theta_full 0.999
_diffrn_measured_fraction_theta_max 0.995
_diffrn_measurement_device_type 'Bruker D8 Venture'
_diffrn_measurement_method '\f and \w scans'
_diffrn_radiation_type MoK\a
_diffrn_radiation_wavelength 0.71073
_diffrn_reflns_av_R_equivalents 0.0496
_diffrn_reflns_av_unetI/netI 0.0320
_diffrn_reflns_Laue_measured_fraction_full 0.999
_diffrn_reflns_Laue_measured_fraction_max 0.995
_diffrn_reflns_limit_h_max 13
_diffrn_reflns_limit_h_min -13
_diffrn_reflns_limit_k_max 21
_diffrn_reflns_limit_k_min -21
_diffrn_reflns_limit_l_max 23
_diffrn_reflns_limit_l_min -23
_diffrn_reflns_number 43524
_diffrn_reflns_point_group_measured_fraction_full 0.999
_diffrn_reflns_point_group_measured_fraction_max 0.995
_diffrn_reflns_theta_full 25.242
_diffrn_reflns_theta_max 26.222
_diffrn_reflns_theta_min 2.338
_exptl_absorpt_coefficient_mu 0.695
_exptl_absorpt_correction_T_max 0.7453
_exptl_absorpt_correction_T_min 0.6357
_exptl_absorpt_correction_type multi-scan
_exptl_absorpt_process_details SADABS
_exptl_crystal_colour blue
_exptl_crystal_density_diffrn 1.328
_exptl_crystal_description fragment
_exptl_crystal_F_000 1544
_exptl_crystal_size_max 0.360
_exptl_crystal_size_mid 0.320
_exptl_crystal_size_min 0.280
_refine_diff_density_max 0.461
_refine_diff_density_min -0.256
_refine_diff_density_rms 0.066
_refine_ls_extinction_method none
_refine_ls_goodness_of_fit_ref 1.010
_refine_ls_hydrogen_treatment constr
_refine_ls_matrix_type full
_refine_ls_number_parameters 387
_refine_ls_number_reflns 7391
_refine_ls_number_restraints 0
_refine_ls_restrained_S_all 1.010
_refine_ls_R_factor_all 0.0449
_refine_ls_R_factor_gt 0.0312
_refine_ls_shift/su_max 0.001
_refine_ls_shift/su_mean 0.000
_refine_ls_structure_factor_coef Fsqd
_refine_ls_weighting_details 'w=1/[\s^2^(Fo^2^)+(0.0354P)^2^+2.2377P] where P=(Fo^2^+2Fc^2^)/3'
_refine_ls_weighting_scheme calc
_refine_ls_wR_factor_gt 0.0692
_refine_ls_wR_factor_ref 0.0747
_reflns_Friedel_coverage 0.000
_reflns_number_gt 6060
_reflns_number_total 7391
_reflns_threshold_expression 'I > 2\s(I)'
_cod_data_source_file ja9b06826_si_002.cif
_cod_data_source_block mw8
_cod_original_sg_symbol_H-M 'P 21/n'
_cod_database_code 4128789
_shelx_space_group_comment
;
The symmetry employed for this shelxl refinement is uniquely defined
by the following loop, which should always be used as a source of
symmetry information in preference to the above space-group names.
They are only intended as comments.
;
_shelx_estimated_absorpt_t_min 0.788
_shelx_estimated_absorpt_t_max 0.829
_shelxl_version_number 2013-4

loop_
_space_group_symop_operation_xyz
'x, y, z'
'-x+1/2, y+1/2, -z+1/2'
'-x, -y, -z'
'x-1/2, -y-1/2, z-1/2'

loop_
_atom_site_label
_atom_site_type_symbol
_atom_site_fract_x
_atom_site_fract_y
_atom_site_fract_z
_atom_site_U_iso_or_equiv
_atom_site_adp_type
_atom_site_occupancy
_atom_site_site_symmetry_order
_atom_site_calc_flag
_atom_site_refinement_flags_posn
_atom_site_refinement_flags_adp
Cr1 Cr 0.26559(3) 0.04923(2) 0.25725(2) 0.00937(8) Uani 1 1 d . .
Cl1 Cl 0.39105(4) 0.33076(3) 0.29685(2) 0.01492(11) Uani 1 1 d . .
Cl2 Cl 0.09156(4) 0.27644(3) 0.22751(3) 0.01741(11) Uani 1 1 d . .
Cl3 Cl 0.03444(4) 0.03869(3) 0.20121(2) 0.01535(11) Uani 1 1 d . .
Si1 Si 0.25715(5) -0.04330(3) 0.40369(3) 0.01113(11) Uani 1 1 d . .
Si2 Si 0.23253(5) 0.12920(3) 0.40799(3) 0.01235(12) Uani 1 1 d . .
Si3 Si 0.43776(5) -0.02155(3) 0.14184(3) 0.01122(12) Uani 1 1 d . .
Si4 Si 0.37802(5) 0.14304(3) 0.12410(3) 0.01199(12) Uani 1 1 d . .
O1 O 0.22115(11) -0.04370(7) 0.32015(7) 0.0103(3) Uani 1 1 d . .
O2 O 0.22423(13) 0.04077(7) 0.43725(7) 0.0146(3) Uani 1 1 d . .
O3 O 0.20340(12) 0.13193(7) 0.32385(7) 0.0117(3) Uani 1 1 d . .
O4 O -0.08013(12) -0.08514(8) 0.33245(7) 0.0191(3) Uani 1 1 d . .
O5 O 0.31479(12) -0.03265(7) 0.18579(7) 0.0113(3) Uani 1 1 d . .
O6 O 0.43113(12) 0.05935(7) 0.09767(7) 0.0156(3) Uani 1 1 d . .
O7 O 0.33586(12) 0.13674(7) 0.20469(7) 0.0140(3) Uani 1 1 d . .
O8 O 0.14106(13) -0.06019(9) 0.03716(7) 0.0233(3) Uani 1 1 d . .
O9 O -0.11884(12) 0.16751(8) 0.31479(7) 0.0185(3) Uani 1 1 d . .
C1 C -0.17218(18) -0.13066(12) 0.29807(11) 0.0204(5) Uani 1 1 d . .
H1A H -0.1419 -0.1826 0.2868 0.025 Uiso 1 1 calc R U
H1B H -0.2004 -0.1057 0.2540 0.025 Uiso 1 1 calc R U
C2 C -0.27133(19) -0.13495(13) 0.35085(12) 0.0259(5) Uani 1 1 d . .
H2A H -0.2550 -0.1747 0.3870 0.031 Uiso 1 1 calc R U
H2B H -0.3495 -0.1456 0.3276 0.031 Uiso 1 1 calc R U
C3 C -0.26766(19) -0.05461(14) 0.38249(12) 0.0256(5) Uani 1 1 d . .
H3A H -0.3127 -0.0177 0.3525 0.031 Uiso 1 1 calc R U
H3B H -0.3013 -0.0542 0.4305 0.031 Uiso 1 1 calc R U
C4 C -0.13508(19) -0.03554(12) 0.38447(11) 0.0208(5) Uani 1 1 d . .
H4A H -0.1221 0.0191 0.3725 0.025 Uiso 1 1 calc R U
H4B H -0.1006 -0.0455 0.4320 0.025 Uiso 1 1 calc R U
C5 C 0.50132(19) 0.21334(11) 0.11607(11) 0.0185(4) Uani 1 1 d . .
H5A H 0.4737 0.2640 0.1314 0.028 Uiso 1 1 calc R U
H5B H 0.5263 0.2161 0.0668 0.028 Uiso 1 1 calc R U
H5C H 0.5692 0.1972 0.1458 0.028 Uiso 1 1 calc R U
C6 C 0.2494(2) 0.16715(12) 0.06489(11) 0.0233(5) Uani 1 1 d . .
H6A H 0.1909 0.1253 0.0656 0.035 Uiso 1 1 calc R U
H6B H 0.2779 0.1743 0.0167 0.035 Uiso 1 1 calc R U
H6C H 0.2116 0.2146 0.0812 0.035 Uiso 1 1 calc R U
C7 C 0.56701(19) -0.01855(13) 0.20459(11) 0.0230(5) Uani 1 1 d . .
H7A H 0.5589 0.0257 0.2360 0.035 Uiso 1 1 calc R U
H7B H 0.6415 -0.0140 0.1782 0.035 Uiso 1 1 calc R U
H7C H 0.5688 -0.0658 0.2326 0.035 Uiso 1 1 calc R U
C8 C 0.45770(19) -0.10096(11) 0.07806(11) 0.0191(4) Uani 1 1 d . .
H8A H 0.4762 -0.1485 0.1037 0.029 Uiso 1 1 calc R U
H8B H 0.5237 -0.0886 0.0465 0.029 Uiso 1 1 calc R U
H8C H 0.3838 -0.1078 0.0503 0.029 Uiso 1 1 calc R U
C9 C 0.0688(2) -0.11829(16) 0.00450(13) 0.0356(6) Uani 1 1 d . .
H9A H -0.0052 -0.0957 -0.0161 0.043 Uiso 1 1 calc R U
H9B H 0.0463 -0.1580 0.0393 0.043 Uiso 1 1 calc R U
C10 C 0.1447(2) -0.15216(14) -0.05197(13) 0.0354(6) Uani 1 1 d . .
H10A H 0.0947 -0.1721 -0.0914 0.042 Uiso 1 1 calc R U
H10B H 0.1952 -0.1943 -0.0330 0.042 Uiso 1 1 calc R U
C11 C 0.2212(2) -0.08499(13) -0.07579(11) 0.0260(5) Uani 1 1 d . .
H11A H 0.1961 -0.0674 -0.1234 0.031 Uiso 1 1 calc R U
H11B H 0.3068 -0.0994 -0.0766 0.031 Uiso 1 1 calc R U
C12 C 0.1991(2) -0.02258(13) -0.02076(11) 0.0273(5) Uani 1 1 d . .
H12A H 0.2757 0.0006 -0.0049 0.033 Uiso 1 1 calc R U
H12B H 0.1472 0.0183 -0.0407 0.033 Uiso 1 1 calc R U
C13 C -0.1570(2) 0.23759(12) 0.34889(13) 0.0260(5) Uani 1 1 d . .
H13A H -0.1418 0.2825 0.3183 0.031 Uiso 1 1 calc R U
H13B H -0.1132 0.2449 0.3942 0.031 Uiso 1 1 calc R U
C14 C -0.2905(2) 0.22875(13) 0.36150(12) 0.0245(5) Uani 1 1 d . .
H14A H -0.3342 0.2762 0.3485 0.029 Uiso 1 1 calc R U
H14B H -0.3059 0.2167 0.4116 0.029 Uiso 1 1 calc R U
C15 C -0.3285(2) 0.16180(14) 0.31352(13) 0.0277(5) Uani 1 1 d . .
H15A H -0.3508 0.1163 0.3417 0.033 Uiso 1 1 calc R U
H15B H -0.3972 0.1765 0.2828 0.033 Uiso 1 1 calc R U
C16 C -0.21807(19) 0.14574(14) 0.27015(12) 0.0248(5) Uani 1 1 d . .
H16A H -0.2134 0.0907 0.2576 0.030 Uiso 1 1 calc R U
H16B H -0.2193 0.1765 0.2262 0.030 Uiso 1 1 calc R U
C17 C 0.1201(2) 0.18510(12) 0.45653(11) 0.0252(5) Uani 1 1 d . .
H17A H 0.1384 0.1828 0.5072 0.038 Uiso 1 1 calc R U
H17B H 0.0403 0.1635 0.4474 0.038 Uiso 1 1 calc R U
H17C H 0.1218 0.2386 0.4408 0.038 Uiso 1 1 calc R U
C18 C 0.3861(2) 0.16480(13) 0.42763(12) 0.0261(5) Uani 1 1 d . .
H18A H 0.4007 0.1640 0.4787 0.039 Uiso 1 1 calc R U
H18B H 0.3941 0.2174 0.4101 0.039 Uiso 1 1 calc R U
H18C H 0.4446 0.1317 0.4044 0.039 Uiso 1 1 calc R U
C19 C 0.1724(2) -0.11489(11) 0.45494(11) 0.0205(5) Uani 1 1 d . .
H19A H 0.1912 -0.1087 0.5053 0.031 Uiso 1 1 calc R U
H19B H 0.1948 -0.1667 0.4399 0.031 Uiso 1 1 calc R U
H19C H 0.0864 -0.1072 0.4468 0.031 Uiso 1 1 calc R U
C20 C 0.42014(19) -0.06033(13) 0.41531(12) 0.0248(5) Uani 1 1 d . .
H20A H 0.4420 -0.0560 0.4654 0.037 Uiso 1 1 calc R U
H20B H 0.4646 -0.0221 0.3883 0.037 Uiso 1 1 calc R U
H20C H 0.4399 -0.1119 0.3984 0.037 Uiso 1 1 calc R U
Li1 Li 0.2765(3) 0.21345(18) 0.26383(17) 0.0170(7) Uani 1 1 d . .
Li2 Li 0.2080(3) 0.38489(18) 0.24706(17) 0.0161(7) Uani 1 1 d . .
Li3 Li 0.0474(3) 0.15448(19) 0.27823(18) 0.0193(7) Uani 1 1 d . .
Li4 Li 0.0629(3) -0.06567(19) 0.28345(18) 0.0172(7) Uani 1 1 d . .
Li5 Li 0.1628(3) -0.0520(2) 0.13792(18) 0.0199(7) Uani 1 1 d . .

loop_
_atom_site_aniso_label
_atom_site_aniso_U_11
_atom_site_aniso_U_22
_atom_site_aniso_U_33
_atom_site_aniso_U_23
_atom_site_aniso_U_13
_atom_site_aniso_U_12
Cr1 0.01338(16) 0.00712(15) 0.00768(15) -0.00023(11) 0.00246(12) 0.00022(11)
Cl1 0.0166(2) 0.0118(2) 0.0163(2) 0.00253(18) 0.00061(18) 0.00096(18)
Cl2 0.0178(3) 0.0119(2) 0.0224(3) 0.00289(19) -0.00157(19) -0.00044(18)
Cl3 0.0157(2) 0.0146(2) 0.0157(2) -0.00179(18) -0.00166(18) 0.00249(18)
Si1 0.0140(3) 0.0099(2) 0.0095(3) 0.00030(19) 0.0004(2) 0.0008(2)
Si2 0.0188(3) 0.0094(3) 0.0089(3) -0.00054(19) 0.0012(2) 0.0007(2)
Si3 0.0137(3) 0.0098(2) 0.0101(3) -0.00008(19) 0.0022(2) 0.0006(2)
Si4 0.0173(3) 0.0092(2) 0.0096(3) 0.00116(19) 0.0030(2) -0.0004(2)
O1 0.0134(7) 0.0082(6) 0.0095(6) 0.0000(5) 0.0011(5) -0.0008(5)
O2 0.0245(8) 0.0104(6) 0.0090(7) 0.0008(5) 0.0020(6) 0.0016(6)
O3 0.0162(7) 0.0093(6) 0.0096(6) -0.0013(5) 0.0015(5) 0.0013(5)
O4 0.0149(7) 0.0229(8) 0.0195(8) -0.0027(6) 0.0039(6) -0.0028(6)
O5 0.0139(7) 0.0084(6) 0.0117(6) -0.0010(5) 0.0018(5) -0.0003(5)
O6 0.0230(8) 0.0122(7) 0.0118(7) 0.0008(5) 0.0063(6) 0.0004(6)
O7 0.0206(8) 0.0093(6) 0.0123(7) 0.0001(5) 0.0053(6) 0.0000(5)
O8 0.0233(8) 0.0328(9) 0.0138(7) -0.0062(6) -0.0012(6) -0.0008(7)
O9 0.0145(7) 0.0179(7) 0.0232(8) -0.0050(6) 0.0006(6) -0.0001(6)
C1 0.0176(11) 0.0197(11) 0.0239(11) -0.0008(9) -0.0037(9) -0.0022(8)
C2 0.0160(11) 0.0347(13) 0.0270(12) 0.0103(10) -0.0031(9) -0.0053(9)
C3 0.0169(11) 0.0434(14) 0.0165(11) 0.0010(10) 0.0019(9) 0.0046(10)
C4 0.0218(12) 0.0249(11) 0.0157(10) -0.0027(9) 0.0033(9) 0.0027(9)
C5 0.0224(11) 0.0150(10) 0.0183(11) 0.0017(8) 0.0055(9) -0.0023(8)
C6 0.0262(12) 0.0217(11) 0.0218(11) 0.0009(9) -0.0031(9) 0.0020(9)
C7 0.0187(11) 0.0276(12) 0.0227(11) 0.0019(9) -0.0024(9) -0.0030(9)
C8 0.0246(12) 0.0147(10) 0.0180(11) -0.0028(8) 0.0037(9) 0.0034(8)
C9 0.0304(14) 0.0480(16) 0.0284(13) -0.0120(12) -0.0015(11) -0.0108(12)
C10 0.0519(17) 0.0264(13) 0.0279(13) -0.0064(10) 0.0035(12) 0.0038(11)
C11 0.0292(13) 0.0351(13) 0.0136(11) -0.0031(9) -0.0012(9) 0.0056(10)
C12 0.0392(14) 0.0262(12) 0.0164(11) 0.0021(9) -0.0014(10) 0.0047(10)
C13 0.0243(12) 0.0185(11) 0.0352(13) -0.0086(10) 0.0007(10) 0.0005(9)
C14 0.0236(12) 0.0253(12) 0.0244(12) -0.0020(9) 0.0018(9) 0.0037(9)
C15 0.0185(12) 0.0334(13) 0.0314(13) -0.0090(10) 0.0035(10) -0.0006(10)
C16 0.0197(12) 0.0335(13) 0.0211(11) -0.0071(10) -0.0013(9) -0.0004(9)
C17 0.0423(14) 0.0206(11) 0.0129(10) 0.0005(8) 0.0058(10) 0.0115(10)
C18 0.0297(13) 0.0254(12) 0.0230(12) 0.0075(9) -0.0068(10) -0.0079(10)
C19 0.0313(13) 0.0145(10) 0.0156(10) 0.0038(8) 0.0007(9) -0.0049(9)
C20 0.0207(12) 0.0299(12) 0.0236(12) -0.0066(10) -0.0047(9) 0.0060(9)
Li1 0.0209(18) 0.0128(16) 0.0175(17) 0.0004(13) 0.0042(14) -0.0006(13)
Li2 0.0178(18) 0.0133(16) 0.0172(17) 0.0006(13) 0.0055(14) -0.0036(13)
Li3 0.0195(19) 0.0176(17) 0.0208(18) 0.0025(14) 0.0002(14) 0.0007(14)
Li4 0.0165(18) 0.0166(17) 0.0185(18) -0.0006(13) 0.0016(14) -0.0015(13)
Li5 0.0227(19) 0.0209(18) 0.0161(17) -0.0010(14) 0.0016(14) 0.0003(14)

loop_
_atom_type_symbol
_atom_type_description
_atom_type_scat_dispersion_real
_atom_type_scat_dispersion_imag
_atom_type_scat_source
C C 0.0033 0.0016 'International Tables Vol C Tables 4.2.6.8 and 6.1.1.4'
H H 0.0000 0.0000 'International Tables Vol C Tables 4.2.6.8 and 6.1.1.4'
Cl Cl 0.1484 0.1585 'International Tables Vol C Tables 4.2.6.8 and 6.1.1.4'
Cr Cr 0.3209 0.6236 'International Tables Vol C Tables 4.2.6.8 and 6.1.1.4'
Li Li -0.0003 0.0001 'International Tables Vol C Tables 4.2.6.8 and 6.1.1.4'
O O 0.0106 0.0060 'International Tables Vol C Tables 4.2.6.8 and 6.1.1.4'
Si Si 0.0817 0.0704 'International Tables Vol C Tables 4.2.6.8 and 6.1.1.4'

loop_
_geom_angle_atom_site_label_1
_geom_angle_atom_site_label_2
_geom_angle_atom_site_label_3
_geom_angle
O7 Cr1 O3 84.81(5)
O7 Cr1 O5 95.20(5)
O3 Cr1 O5 175.20(5)
O7 Cr1 O1 170.16(5)
O3 Cr1 O1 96.23(5)
O5 Cr1 O1 84.59(5)
O7 Cr1 Cl3 103.29(4)
O3 Cr1 Cl3 87.74(4)
O5 Cr1 Cl3 87.58(4)
O1 Cr1 Cl3 86.54(4)
O1 Si1 O2 109.12(7)
O1 Si1 C19 112.78(8)
O2 Si1 C19 106.18(8)
O1 Si1 C20 110.05(9)
O2 Si1 C20 108.78(9)
C19 Si1 C20 109.79(10)
O3 Si2 O2 110.38(7)
O3 Si2 C17 110.26(9)
O2 Si2 C17 106.53(9)
O3 Si2 C18 111.01(9)
O2 Si2 C18 107.61(9)
C17 Si2 C18 110.94(11)
O5 Si3 O6 109.34(7)
O5 Si3 C8 110.83(8)
O6 Si3 C8 108.25(8)
O5 Si3 C7 109.20(9)
O6 Si3 C7 109.37(9)
C8 Si3 C7 109.83(10)
O7 Si4 O6 109.80(7)
O7 Si4 C5 110.58(8)
O6 Si4 C5 106.71(8)
O7 Si4 C6 110.78(9)
O6 Si4 C6 107.07(9)
C5 Si4 C6 111.73(10)
Si1 O1 Cr1 119.86(7)
Si1 O2 Si2 133.86(9)
Si2 O3 Cr1 121.41(7)
C1 O4 C4 109.10(15)
Si3 O5 Cr1 119.50(7)
Si3 O6 Si4 128.03(8)
Si4 O7 Cr1 130.62(8)
C9 O8 C12 104.43(17)
C16 O9 C13 104.83(15)
O4 C1 C2 104.64(17)
O4 C1 H1A 110.8
C2 C1 H1A 110.8
O4 C1 H1B 110.8
C2 C1 H1B 110.8
H1A C1 H1B 108.9
C1 C2 C3 101.57(17)
C1 C2 H2A 111.5
C3 C2 H2A 111.5
C1 C2 H2B 111.5
C3 C2 H2B 111.5
H2A C2 H2B 109.3
C4 C3 C2 103.39(17)
C4 C3 H3A 111.1
C2 C3 H3A 111.1
C4 C3 H3B 111.1
C2 C3 H3B 111.1
H3A C3 H3B 109.0
O4 C4 C3 105.93(17)
O4 C4 H4A 110.5
C3 C4 H4A 110.5
O4 C4 H4B 110.5
C3 C4 H4B 110.5
H4A C4 H4B 108.7
Si4 C5 H5A 109.5
Si4 C5 H5B 109.5
H5A C5 H5B 109.5
Si4 C5 H5C 109.5
H5A C5 H5C 109.5
H5B C5 H5C 109.5
Si4 C6 H6A 109.5
Si4 C6 H6B 109.5
H6A C6 H6B 109.5
Si4 C6 H6C 109.5
H6A C6 H6C 109.5
H6B C6 H6C 109.5
Si3 C7 H7A 109.5
Si3 C7 H7B 109.5
H7A C7 H7B 109.5
Si3 C7 H7C 109.5
H7A C7 H7C 109.5
H7B C7 H7C 109.5
Si3 C8 H8A 109.5
Si3 C8 H8B 109.5
H8A C8 H8B 109.5
Si3 C8 H8C 109.5
H8A C8 H8C 109.5
H8B C8 H8C 109.5
O8 C9 C10 105.4(2)
O8 C9 H9A 110.7
C10 C9 H9A 110.7
O8 C9 H9B 110.7
C10 C9 H9B 110.7
H9A C9 H9B 108.8
C9 C10 C11 103.63(19)
C9 C10 H10A 111.0
C11 C10 H10A 111.0
C9 C10 H10B 111.0
C11 C10 H10B 111.0
H10A C10 H10B 109.0
C10 C11 C12 104.33(18)
C10 C11 H11A 110.9
C12 C11 H11A 110.9
C10 C11 H11B 110.9
C12 C11 H11B 110.9
H11A C11 H11B 108.9
O8 C12 C11 105.99(18)
O8 C12 H12A 110.5
C11 C12 H12A 110.5
O8 C12 H12B 110.5
C11 C12 H12B 110.5
H12A C12 H12B 108.7
O9 C13 C14 106.29(17)
O9 C13 H13A 110.5
C14 C13 H13A 110.5
O9 C13 H13B 110.5
C14 C13 H13B 110.5
H13A C13 H13B 108.7
C13 C14 C15 104.31(18)
C13 C14 H14A 110.9
C15 C14 H14A 110.9
C13 C14 H14B 110.9
C15 C14 H14B 110.9
H14A C14 H14B 108.9
C16 C15 C14 103.93(18)
C16 C15 H15A 111.0
C14 C15 H15A 111.0
C16 C15 H15B 111.0
C14 C15 H15B 111.0
H15A C15 H15B 109.0
O9 C16 C15 104.97(17)
O9 C16 H16A 110.8
C15 C16 H16A 110.8
O9 C16 H16B 110.8
C15 C16 H16B 110.8
H16A C16 H16B 108.8
Si2 C17 H17A 109.5
Si2 C17 H17B 109.5
H17A C17 H17B 109.5
Si2 C17 H17C 109.5
H17A C17 H17C 109.5
H17B C17 H17C 109.5
Si2 C18 H18A 109.5
Si2 C18 H18B 109.5
H18A C18 H18B 109.5
Si2 C18 H18C 109.5
H18A C18 H18C 109.5
H18B C18 H18C 109.5
Si1 C19 H19A 109.5
Si1 C19 H19B 109.5
H19A C19 H19B 109.5
Si1 C19 H19C 109.5
H19A C19 H19C 109.5
H19B C19 H19C 109.5
Si1 C20 H20A 109.5
Si1 C20 H20B 109.5
H20A C20 H20B 109.5
Si1 C20 H20C 109.5
H20A C20 H20C 109.5
H20B C20 H20C 109.5

loop_
_geom_bond_atom_site_label_1
_geom_bond_atom_site_label_2
_geom_bond_distance
Cr1 O7 1.9894(13)
Cr1 O3 2.0444(13)
Cr1 O5 2.0485(13)
Cr1 O1 2.0757(12)
Cr1 Cl3 2.7843(6)
Si1 O1 1.6289(13)
Si1 O2 1.6411(13)
Si1 C19 1.850(2)
Si1 C20 1.855(2)
Si2 O3 1.6247(13)
Si2 O2 1.6407(13)
Si2 C17 1.846(2)
Si2 C18 1.857(2)
Si3 O5 1.6288(14)
Si3 O6 1.6408(13)
Si3 C8 1.853(2)
Si3 C7 1.859(2)
Si4 O7 1.6097(14)
Si4 O6 1.6548(14)
Si4 C5 1.851(2)
Si4 C6 1.859(2)
O4 C1 1.446(2)
O4 C4 1.454(2)
O8 C9 1.430(3)
O8 C12 1.441(3)
O9 C16 1.436(2)
O9 C13 1.449(2)
C1 C2 1.506(3)
C1 H1A 0.9900
C1 H1B 0.9900
C2 C3 1.523(3)
C2 H2A 0.9900
C2 H2B 0.9900
C3 C4 1.518(3)
C3 H3A 0.9900
C3 H3B 0.9900
C4 H4A 0.9900
C4 H4B 0.9900
C5 H5A 0.9800
C5 H5B 0.9800
C5 H5C 0.9800
C6 H6A 0.9800
C6 H6B 0.9800
C6 H6C 0.9800
C7 H7A 0.9800
C7 H7B 0.9800
C7 H7C 0.9800
C8 H8A 0.9800
C8 H8B 0.9800
C8 H8C 0.9800
C9 C10 1.497(3)
C9 H9A 0.9900
C9 H9B 0.9900
C10 C11 1.521(3)
C10 H10A 0.9900
C10 H10B 0.9900
C11 C12 1.530(3)
C11 H11A 0.9900
C11 H11B 0.9900
C12 H12A 0.9900
C12 H12B 0.9900
C13 C14 1.521(3)
C13 H13A 0.9900
C13 H13B 0.9900
C14 C15 1.535(3)
C14 H14A 0.9900
C14 H14B 0.9900
C15 C16 1.519(3)
C15 H15A 0.9900
C15 H15B 0.9900
C16 H16A 0.9900
C16 H16B 0.9900
C17 H17A 0.9800
C17 H17B 0.9800
C17 H17C 0.9800
C18 H18A 0.9800
C18 H18B 0.9800
C18 H18C 0.9800
C19 H19A 0.9800
C19 H19B 0.9800
C19 H19C 0.9800
C20 H20A 0.9800
C20 H20B 0.9800
C20 H20C 0.9800

loop_
_geom_torsion_atom_site_label_1
_geom_torsion_atom_site_label_2
_geom_torsion_atom_site_label_3
_geom_torsion_atom_site_label_4
_geom_torsion
O2 Si1 O1 Cr1 44.98(10)
C19 Si1 O1 Cr1 162.72(9)
C20 Si1 O1 Cr1 -74.31(11)
O1 Si1 O2 Si2 -37.90(15)
C19 Si1 O2 Si2 -159.72(13)
C20 Si1 O2 Si2 82.18(15)
O3 Si2 O2 Si1 35.05(15)
C17 Si2 O2 Si1 154.75(13)
C18 Si2 O2 Si1 -86.22(14)
O2 Si2 O3 Cr1 -40.00(11)
C17 Si2 O3 Cr1 -157.42(10)
C18 Si2 O3 Cr1 79.23(11)
O6 Si3 O5 Cr1 -58.09(10)
C8 Si3 O5 Cr1 -177.34(9)
C7 Si3 O5 Cr1 61.54(11)
O5 Si3 O6 Si4 40.73(13)
C8 Si3 O6 Si4 161.56(11)
C7 Si3 O6 Si4 -78.80(13)
O7 Si4 O6 Si3 2.59(14)
C5 Si4 O6 Si3 122.48(12)
C6 Si4 O6 Si3 -117.74(12)
O6 Si4 O7 Cr1 -33.09(13)
C5 Si4 O7 Cr1 -150.59(11)
C6 Si4 O7 Cr1 84.97(12)
C4 O4 C1 C2 -25.4(2)
O4 C1 C2 C3 38.0(2)
C1 C2 C3 C4 -36.3(2)
C1 O4 C4 C3 1.9(2)
C2 C3 C4 O4 21.9(2)
C12 O8 C9 C10 41.6(2)
O8 C9 C10 C11 -32.0(3)
C9 C10 C11 C12 10.7(2)
C9 O8 C12 C11 -34.0(2)
C10 C11 C12 O8 13.6(2)
C16 O9 C13 C14 35.5(2)
O9 C13 C14 C15 -16.2(2)
C13 C14 C15 C16 -7.8(2)
C13 O9 C16 C15 -40.5(2)
C14 C15 C16 O9 29.4(2)
